data_1569270
loop_
_publ_author_name
'D&#xed;az-Torres, Ra&#xfa;l'
'Chastanet, Guillaume'
'Collet, Eric'
'Trzop, Elzbieta'
'Harding, Phimphaka'
'Harding, David J.'

_publ_section_title
;
 Bidirectional photoswitchability in an iron(iii) spin crossover complex:
 symmetry-breaking and solvent effects.
;
_journal_issue 26
_journal_name_full 'Chemical science'
_journal_page_first 7185
_journal_page_last 7191
_journal_paper_doi 10.1039/d3sc01495a
_journal_volume 14
_journal_year 2023
_chemical_formula_moiety 'C32 H20 Fe I2 N4 O2, 2(C H4 O), N O3'
_chemical_formula_sum 'C34 H28 Fe I2 N5 O7'
_chemical_formula_weight 928.26
_chemical_melting_point ?
_chemical_properties_physical Light-sensitive,Photo-sensitive
_space_group_crystal_system triclinic
_space_group_IT_number 2
_space_group_name_Hall '-P 1'
_space_group_name_H-M_alt 'P -1'
_atom_sites_solution_hydrogens geom
_atom_sites_solution_primary dual
_atom_sites_solution_secondary difmap
_audit_creation_method
;
Olex2 1.2
(compiled 2018.05.29 svn.r3508 for OlexSys, GUI svn.r5506)
;
_audit_update_record
;
2022-11-16 deposited with the CCDC.	2023-06-01 downloaded from the CCDC.
;
_cell_angle_alpha 91.9450(10)
_cell_angle_beta 107.6440(10)
_cell_angle_gamma 100.0190(10)
_cell_formula_units_Z 4
_cell_length_a 12.7132(2)
_cell_length_b 13.7693(2)
_cell_length_c 19.9776(3)
_cell_measurement_reflns_used 32302
_cell_measurement_temperature 10.0
_cell_measurement_theta_max 32.1180
_cell_measurement_theta_min 3.0290
_cell_volume 3267.76(9)
_computing_cell_refinement 'CrysAlisPro 1.171.41.95a (Rigaku OD, 2021)'
_computing_data_collection 'CrysAlisPro 1.171.41.95a (Rigaku OD, 2021)'
_computing_data_reduction 'CrysAlisPro 1.171.41.95a (Rigaku OD, 2021)'
_computing_molecular_graphics 'Olex2 (Dolomanov et al., 2009)'
_computing_publication_material 'Olex2 (Dolomanov et al., 2009)'
_computing_structure_refinement 'ShelXL (Sheldrick, 2015)'
_computing_structure_solution 'SHELXT 2014/5 (Sheldrick, 2014)'
_diffrn_ambient_temperature 10.0
_diffrn_detector 'CCD plate'
_diffrn_detector_area_resol_mean 16.1852
_diffrn_detector_type Sapphire3
_diffrn_measured_fraction_theta_full 0.998
_diffrn_measured_fraction_theta_max 0.998
_diffrn_measurement_details
;
List of Runs (angles in degrees, time in seconds):

  # Type    Start    End  Width  t~exp~   \w     \q     \k     \f   Frames
#--------------------------------------------------------------------------
  1  \w     36.00  95.00   1.00    2.50    --   30.28 -19.00 -30.00   59
  2  \w     26.00  75.00   1.00    2.50    --   30.28 -99.00-180.00   49
  3  \w    -24.00   3.00   1.00    2.50    --   30.28 -99.00-180.00   27
  4  \w    -26.00  61.00   1.00    2.50    --   30.28 -38.00-180.00   87
  5  \w     -3.00  96.00   1.00    2.50    --   30.28  77.00-150.00   99
  6  \w     42.00 108.00   1.00    2.50    --   30.28 178.00-120.00   66
  7  \w      1.00  93.00   1.00    2.50    --   30.28  77.00 -60.00   92
  8  \w     -1.00 104.00   1.00    2.50    --   30.28  38.00 150.00  105
  9  \w    -17.00  60.00   1.00    2.50    --   30.28 -77.00  30.00   77
 10  \w    -45.00   2.00   1.00    2.50    --   30.28 -19.00 -30.00   47
 11  \w    -99.00  -5.00   1.00    2.50    --  -28.56 -57.00   0.00   94
 12  \w    -33.00  -1.00   1.00    2.50    --   30.28 130.00   2.10   32
 13  \w   -111.00 -32.00   1.00    2.50    --  -28.56 178.00-150.00   79
;
_diffrn_measurement_device 'four-circle diffractometer'
_diffrn_measurement_device_type 'Xcalibur, Sapphire3'
_diffrn_measurement_method '\w scans'
_diffrn_orient_matrix_type 'CrysAlisPro convention (1999,Acta A55,543-557)'
_diffrn_orient_matrix_UB_11 -0.0134850000
_diffrn_orient_matrix_UB_12 -0.0429589000
_diffrn_orient_matrix_UB_13 -0.0238954000
_diffrn_orient_matrix_UB_21 -0.0368141000
_diffrn_orient_matrix_UB_22 0.0231039000
_diffrn_orient_matrix_UB_23 -0.0258320000
_diffrn_orient_matrix_UB_31 0.0449870000
_diffrn_orient_matrix_UB_32 0.0195116000
_diffrn_orient_matrix_UB_33 -0.0127187000
_diffrn_radiation_monochromator graphite
_diffrn_radiation_probe x-ray
_diffrn_radiation_type MoK\a
_diffrn_radiation_wavelength 0.71073
_diffrn_reflns_av_R_equivalents 0.0315
_diffrn_reflns_av_unetI/netI 0.0312
_diffrn_reflns_Laue_measured_fraction_full 0.998
_diffrn_reflns_Laue_measured_fraction_max 0.998
_diffrn_reflns_limit_h_max 16
_diffrn_reflns_limit_h_min -16
_diffrn_reflns_limit_k_max 17
_diffrn_reflns_limit_k_min -17
_diffrn_reflns_limit_l_max 25
_diffrn_reflns_limit_l_min -25
_diffrn_reflns_number 52595
_diffrn_reflns_point_group_measured_fraction_full 0.998
_diffrn_reflns_point_group_measured_fraction_max 0.998
_diffrn_reflns_theta_full 25.242
_diffrn_reflns_theta_max 27.000
_diffrn_reflns_theta_min 3.108
_diffrn_source 'fine-focus sealed X-ray tube'
_diffrn_source_type 'Enhance (Mo) X-ray Source'
_exptl_absorpt_coefficient_mu 2.409
_exptl_absorpt_correction_T_max 0.764
_exptl_absorpt_correction_T_min 0.590
_exptl_absorpt_correction_type gaussian
_exptl_absorpt_process_details
;
CrysAlisPro 1.171.41.95a (Rigaku Oxford Diffraction, 2021)
Numerical absorption correction based on gaussian integration over
a multifaceted crystal model
Empirical absorption correction using spherical harmonics,
implemented in SCALE3 ABSPACK scaling algorithm.
;
_exptl_crystal_colour 'dark black'
_exptl_crystal_colour_modifier dark
_exptl_crystal_colour_primary black
_exptl_crystal_density_diffrn 1.887
_exptl_crystal_density_meas ?
_exptl_crystal_density_method none
_exptl_crystal_description block
_exptl_crystal_F_000 1820
_exptl_crystal_preparation 'Magnetic properties'
_exptl_crystal_size_max 0.372
_exptl_crystal_size_mid 0.26
_exptl_crystal_size_min 0.209
_refine_diff_density_max 1.914
_refine_diff_density_min -1.471
_refine_diff_density_rms 0.120
_refine_ls_extinction_method none
_refine_ls_goodness_of_fit_ref 1.047
_refine_ls_hydrogen_treatment constr
_refine_ls_matrix_type full
_refine_ls_number_parameters 931
_refine_ls_number_reflns 14257
_refine_ls_number_restraints 89
_refine_ls_restrained_S_all 1.101
_refine_ls_R_factor_all 0.0355
_refine_ls_R_factor_gt 0.0295
_refine_ls_shift/su_max 0.003
_refine_ls_shift/su_mean 0.000
_refine_ls_structure_factor_coef Fsqd
_refine_ls_weighting_details 'w=1/[\s^2^(Fo^2^)+(0.0323P)^2^+6.2162P] where P=(Fo^2^+2Fc^2^)/3'
_refine_ls_weighting_scheme calc
_refine_ls_wR_factor_gt 0.0701
_refine_ls_wR_factor_ref 0.0728
_reflns_Friedel_coverage 0.000
_reflns_number_gt 12588
_reflns_number_total 14257
_reflns_threshold_expression 'I > 2\s(I)'
_cod_data_source_file d3sc01495a2.cif
_cod_data_source_block FeqsalDark10K
_cod_depositor_comments
;
The following automatic conversions were performed:

data item '_chemical_melting_point' value 'not measured' was changed
to '?' -- the value is undefined or not given.

data item '_exptl_crystal_density_meas' value 'not measured' was
changed to '?' -- the value is perceived as not measured.

Automatic conversion script
Id: cif_fix_values 8170 2020-07-09 18:12:32Z antanas 

 Adding full bibliography for 1569262--1569271.cif.
;
_cod_database_code 1569270
_chemical_oxdiff_formula 'C34 H28 Fe I2 N5 O7'
_shelx_space_group_comment
;
The symmetry employed for this shelxl refinement is uniquely defined
by the following loop, which should always be used as a source of
symmetry information in preference to the above space-group names.
They are only intended as comments.
;
_shelx_estimated_absorpt_t_max 0.633
_shelx_estimated_absorpt_t_min 0.468
_reflns_odcompleteness_completeness 99.85
_reflns_odcompleteness_iscentric 1
_reflns_odcompleteness_theta 30.44
_olex2_refinement_description
;
1. Fixed Uiso
 At 1.2 times of:
  All C(H) groups
 At 1.5 times of:
  All C(H,H,H) groups, All O(H) groups
2. Restrained distances
 I1A-C4
 2.09 with sigma of 0.005
 I4-C52 = I2A_$1-C20_$1 = I2_$1-C20_$1 = I1_$1-C4_$1
 2.09 with sigma of 0.01
 I3A-C36
 2.09 with sigma of 0.001
 I3-C36 = I4A-C52
 2.09 with sigma of 0.001
 I2A-C21
 2.95 with sigma of 0.01
 C19-I2A
 2.95 with sigma of 0.01
 I4A-C51
 2.95 with sigma of 0.01
 I4A-C53
 2.95 with sigma of 0.01
 I3A-C37
 2.95 with sigma of 0.01
 I3A-C35
 2.95 with sigma of 0.005
 I3-C35
 2.95 with sigma of 0.01
3. Restrained planarity
 I3A, C37, C36, C38, C35
 with sigma of 0.025
4. Uiso/Uaniso restraints and constraints
I1A \\sim I1: within 2A with sigma of 0.001 and sigma for terminal atoms of
0.002
I4A \\sim I4: within 2A with sigma of 0.0001 and sigma for terminal atoms of
0.0002
I2A \\sim I2: within 2A with sigma of 0.0001 and sigma for terminal atoms of
0.0002
I3 \\sim I3A: within 2A with sigma of 0.0005 and sigma for terminal atoms of
0.001
Uanis(I4A) \\sim Ueq, Uanis(I2A) \\sim Ueq, Uanis(I1A) \\sim Ueq, Uanis(I4)
\\sim Ueq, Uanis(I2) \\sim Ueq, Uanis(I1) \\sim Ueq: with sigma of 0.005 and
sigma for terminal atoms of 0.01
Uanis(I3) \\sim Ueq, Uanis(I3A) \\sim Ueq: with sigma of 0.0005 and sigma for
terminal atoms of 0.001
5. Others
 Sof(I4)=1-FVAR(1)
 Sof(I4A)=FVAR(1)
 Sof(I2A)=1-FVAR(2)
 Sof(I2)=FVAR(2)
 Sof(I1)=1-FVAR(3)
 Sof(I1A)=FVAR(3)
 Sof(I3A)=1-FVAR(4)
 Sof(I3)=FVAR(4)
6.a Aromatic/amide H refined with riding coordinates:
 C62(H62), C64(H64), C37(H37), C39(H39), C46(H46), C50(H50), C31(H31),
 C15(H15), C58(H58), C57(H57), C7(H7), C41(H41), C26(H26), C59(H59), C5(H5),
 C3(H3), C2(H2), C16(H16), C27(H27), C19(H19), C25(H25), C53(H53), C63(H63),
 C35(H35), C43(H43), C51(H51), C47(H47), C55(H55), C34(H34), C23(H23), C9(H9),
 C42(H42), C30(H30), C11(H11), C32(H32), C10(H10), C18(H18), C14(H14), C21(H21),
  C48(H48)
6.b Idealised Me refined as rotating group:
 C68(H68A,H68B,H68C), C67(H67A,H67B,H67C), C66(H66A,H66B,H66C), C65(H65A,H65B,
 H65C)
6.c Idealised tetrahedral OH refined as rotating group:
 O8(H8), O14(H14A), O13(H13), O9(H9A)
;
_olex2_submission_special_instructions 'No special instructions were received'
_oxdiff_exptl_absorpt_empirical_details
;
Empirical correction (ABSPACK) includes:
- Absorption correction using spherical harmonics
- Frame scaling
;
_oxdiff_exptl_absorpt_empirical_full_max 1.044
_oxdiff_exptl_absorpt_empirical_full_min 0.967

loop_
_space_group_symop_operation_xyz
'x, y, z'
'-x, -y, -z'

loop_
_atom_site_label
_atom_site_type_symbol
_atom_site_fract_x
_atom_site_fract_y
_atom_site_fract_z
_atom_site_U_iso_or_equiv
_atom_site_adp_type
_atom_site_occupancy
_atom_site_site_symmetry_order
_atom_site_calc_flag
_atom_site_refinement_flags_posn
_atom_site_refinement_flags_adp
_atom_site_refinement_flags_occupancy
_atom_site_disorder_assembly
_atom_site_disorder_group
I3 I 0.0680(2) 0.8536(2) 0.81434(11) 0.0043(3) Uani 0.556(17) 1 d D U P A 14
I1A I 0.0987(9) 0.3763(9) 1.3085(4) 0.0176(10) Uani 0.178(18) 1 d D U P B 12
I2A I 0.5424(6) 0.8470(5) 0.8652(5) 0.0083(3) Uani 0.27(3) 1 d D U P C 9
I4A I 0.5566(4) 1.3554(4) 0.3610(3) 0.0084(3) Uani 0.174(14) 1 d D U P D 6
I1 I 0.1143(2) 0.38708(16) 1.31368(8) 0.0079(2) Uani 0.822(18) 1 d D U P B 11
I4 I 0.56721(14) 1.34229(15) 0.35477(8) 0.0077(2) Uani 0.826(14) 1 d D U P D 5
I3A I 0.0805(3) 0.8640(3) 0.81921(14) 0.0172(5) Uani 0.444(17) 1 d D U P A 13
I2 I 0.5420(2) 0.8579(4) 0.86910(19) 0.0079(3) Uani 0.73(3) 1 d D U P C 10
Fe2 Fe 0.20742(3) 0.90932(3) 0.46706(2) 0.00593(9) Uani 1 1 d . . . . .
Fe1 Fe 0.20245(3) 0.39767(3) 0.95554(2) 0.00487(9) Uani 1 1 d . . . . .
O8 O 0.5769(2) 0.06018(19) 0.71294(12) 0.0189(5) Uani 1 1 d . . . . .
H8 H 0.620156 0.024657 0.735712 0.028 Uiso 1 1 calc GR . . . .
O14 O 0.71280(19) 0.96063(17) 0.80516(12) 0.0144(5) Uani 1 1 d . . . . .
H14A H 0.759367 0.996924 0.839863 0.022 Uiso 1 1 calc GR . . . .
O4 O 0.22955(18) 1.04885(16) 0.45846(11) 0.0095(4) Uani 1 1 d . . . . .
O10 O 0.88303(18) 0.58988(17) 0.41633(11) 0.0116(5) Uani 1 1 d . . . . .
O13 O 0.73465(19) 0.46401(17) 0.30416(12) 0.0136(5) Uani 1 1 d . . . . .
H13 H 0.775174 0.496599 0.342298 0.020 Uiso 1 1 calc GR . . . .
O3 O 0.26940(17) 0.92152(17) 0.56765(11) 0.0114(5) Uani 1 1 d . . . . .
O11 O 0.89726(18) 0.67274(17) 0.51440(11) 0.0120(5) Uani 1 1 d . . . . .
O7 O 0.87550(18) 0.08237(17) 0.91233(12) 0.0121(5) Uani 1 1 d . . . . .
O5 O 0.90146(18) 0.17441(17) 1.00839(11) 0.0116(5) Uani 1 1 d . . . . .
O6 O 0.73244(18) 0.12565(18) 0.93522(12) 0.0156(5) Uani 1 1 d . . . . .
O1 O 0.28518(17) 0.41310(16) 1.05223(11) 0.0081(4) Uani 1 1 d . . . . .
O12 O 0.73423(18) 0.62867(18) 0.43374(13) 0.0161(5) Uani 1 1 d . . . . .
O9 O 0.41033(19) 0.44030(18) 0.78665(12) 0.0143(5) Uani 1 1 d . . . . .
H9A H 0.367436 0.475470 0.763062 0.021 Uiso 1 1 calc GR . . . .
O2 O 0.20291(17) 0.53412(16) 0.95043(11) 0.0074(4) Uani 1 1 d . . . . .
N7 N 0.3520(2) 0.90410(19) 0.43798(13) 0.0065(5) Uani 1 1 d . . . . .
N6 N 0.0998(2) 0.88725(19) 0.35931(13) 0.0079(5) Uani 1 1 d . . . . .
N9 N 0.8357(2) 0.12832(19) 0.95201(13) 0.0079(5) Uani 1 1 d . . . . .
N3 N 0.3438(2) 0.40308(19) 0.93535(13) 0.0065(5) Uani 1 1 d . . . . .
N10 N 0.8373(2) 0.63117(19) 0.45482(13) 0.0077(5) Uani 1 1 d . . . . .
N4 N 0.2047(2) 0.25444(19) 0.95597(13) 0.0071(5) Uani 1 1 d . . . . .
N2 N 0.1092(2) 0.37586(18) 0.85461(13) 0.0062(5) Uani 1 1 d . . . . .
N5 N 0.0460(2) 0.88590(18) 0.47792(13) 0.0062(5) Uani 1 1 d . . . . .
N8 N 0.2125(2) 0.75537(19) 0.46414(13) 0.0076(5) Uani 1 1 d . . . . .
N1 N 0.0566(2) 0.38455(18) 0.97071(13) 0.0064(5) Uani 1 1 d . . . . .
C56 C 0.3799(2) 0.8093(2) 0.43368(15) 0.0076(6) Uani 1 1 d . . . . .
C20 C 0.4332(2) 0.7487(2) 0.90117(15) 0.0087(6) Uani 1 1 d D . . . .
C62 C 0.1398(2) 0.6838(2) 0.47815(16) 0.0091(6) Uani 1 1 d . . . . .
H62 H 0.076616 0.700654 0.488407 0.011 Uiso 1 1 calc R . . . .
C64 C 0.2423(3) 0.5589(2) 0.46408(16) 0.0105(6) Uani 1 1 d . . . . .
H64 H 0.252439 0.492196 0.465276 0.013 Uiso 1 1 calc R . . . .
C37 C 0.0633(3) 0.8714(2) 0.66372(15) 0.0098(6) Uani 1 1 d D . . . .
H37 H -0.015634 0.859928 0.655584 0.012 Uiso 1 1 calc R . . . .
C4 C 0.1667(3) 0.3956(2) 1.22471(15) 0.0090(6) Uani 1 1 d D . . . .
C39 C 0.0247(3) 0.8801(2) 0.53793(16) 0.0084(6) Uani 1 1 d . . . . .
H39 H -0.051922 0.872171 0.536064 0.010 Uiso 1 1 calc R . . . .
C36 C 0.1348(2) 0.87501(19) 0.73081(11) 0.0111(6) Uani 1 1 d D . . . .
C8 C -0.0359(2) 0.3710(2) 0.90726(15) 0.0073(6) Uani 1 1 d . . . . .
C68 C 0.7606(3) 0.8801(3) 0.78848(19) 0.0184(7) Uani 1 1 d . . . . .
H68A H 0.701290 0.829479 0.756339 0.028 Uiso 1 1 calc GR . . . .
H68B H 0.796085 0.851366 0.831883 0.028 Uiso 1 1 calc GR . . . .
H68C H 0.817279 0.904296 0.765769 0.028 Uiso 1 1 calc GR . . . .
C38 C 0.1061(2) 0.8845(2) 0.60608(16) 0.0082(6) Uani 1 1 d . . . . .
C46 C 0.1324(3) 0.8906(2) 0.30231(16) 0.0100(6) Uani 1 1 d . . . . .
H46 H 0.210239 0.896810 0.307976 0.012 Uiso 1 1 calc R . . . .
C50 C 0.2894(3) 1.2085(2) 0.42924(16) 0.0113(6) Uani 1 1 d . . . . .
H50 H 0.228915 1.230270 0.439907 0.014 Uiso 1 1 calc R . . . .
C31 C 0.1450(3) 0.0837(2) 0.97039(16) 0.0092(6) Uani 1 1 d . . . . .
H31 H 0.090764 0.034449 0.980201 0.011 Uiso 1 1 calc R . . . .
C15 C 0.0679(3) 0.3635(2) 0.72907(16) 0.0088(6) Uani 1 1 d . . . . .
H15 H 0.094961 0.361959 0.689726 0.011 Uiso 1 1 calc R . . . .
C58 C 0.4898(3) 0.6889(2) 0.41651(16) 0.0105(6) Uani 1 1 d . . . . .
H58 H 0.553887 0.675252 0.405704 0.013 Uiso 1 1 calc R . . . .
C45 C -0.0125(2) 0.8776(2) 0.35149(15) 0.0070(6) Uani 1 1 d . . . . .
C57 C 0.4714(3) 0.7866(2) 0.41737(16) 0.0094(6) Uani 1 1 d . . . . .
H57 H 0.522604 0.837753 0.406577 0.011 Uiso 1 1 calc R . . . .
C7 C 0.0399(2) 0.3875(2) 1.03139(16) 0.0076(6) Uani 1 1 d . . . . .
H7 H -0.035146 0.384195 1.031906 0.009 Uiso 1 1 calc R . . . .
C41 C -0.1580(3) 0.8631(2) 0.40738(16) 0.0101(6) Uani 1 1 d . . . . .
H41 H -0.180895 0.860197 0.448437 0.012 Uiso 1 1 calc R . . . .
C17 C 0.2806(2) 0.6001(2) 0.93658(15) 0.0076(6) Uani 1 1 d . . . . .
C49 C 0.3016(2) 1.1093(2) 0.43628(15) 0.0082(6) Uani 1 1 d . . . . .
C33 C 0.2245(3) 0.9035(2) 0.61829(16) 0.0095(6) Uani 1 1 d . . . . .
C67 C 0.7920(3) 0.3925(3) 0.2854(2) 0.0195(7) Uani 1 1 d . . . . .
H67A H 0.820860 0.356057 0.326184 0.029 Uiso 1 1 calc GR . . . .
H67B H 0.854779 0.426095 0.270723 0.029 Uiso 1 1 calc GR . . . .
H67C H 0.739708 0.346121 0.246435 0.029 Uiso 1 1 calc GR . . . .
C26 C 0.4889(3) 0.1924(2) 0.91534(16) 0.0111(6) Uani 1 1 d . . . . .
H26 H 0.554653 0.179824 0.906184 0.013 Uiso 1 1 calc R . . . .
C66 C 0.4424(3) 0.3800(3) 0.74053(18) 0.0153(7) Uani 1 1 d . . . . .
H66A H 0.463351 0.321194 0.763381 0.023 Uiso 1 1 calc GR . . . .
H66B H 0.506793 0.417400 0.729214 0.023 Uiso 1 1 calc GR . . . .
H66C H 0.379280 0.359462 0.697043 0.023 Uiso 1 1 calc GR . . . .
C59 C 0.4168(3) 0.6127(2) 0.43102(16) 0.0106(6) Uani 1 1 d . . . . .
H59 H 0.430554 0.547042 0.430133 0.013 Uiso 1 1 calc R . . . .
C5 C 0.0902(3) 0.3901(2) 1.15818(16) 0.0089(6) Uani 1 1 d . . . . .
H5 H 0.012314 0.382816 1.152845 0.011 Uiso 1 1 calc R . . . .
C29 C 0.2980(2) 0.2303(2) 0.94278(15) 0.0074(6) Uani 1 1 d . . . . .
C52 C 0.4530(2) 1.2430(2) 0.39171(16) 0.0113(6) Uani 1 1 d D . . . .
C3 C 0.2821(3) 0.4074(2) 1.23195(16) 0.0106(6) Uani 1 1 d . . . . .
H3 H 0.335276 0.411517 1.277646 0.013 Uiso 1 1 calc R . . . .
C61 C 0.3034(2) 0.7306(2) 0.44858(15) 0.0072(6) Uani 1 1 d . . . . .
C2 C 0.3191(3) 0.4132(2) 1.17412(16) 0.0106(6) Uani 1 1 d . . . . .
H2 H 0.397429 0.421627 1.180657 0.013 Uiso 1 1 calc R . . . .
C16 C -0.0445(3) 0.3565(2) 0.71918(16) 0.0096(6) Uani 1 1 d . . . . .
H16 H -0.095884 0.350886 0.672762 0.012 Uiso 1 1 calc R . . . .
C27 C 0.4147(3) 0.1151(2) 0.92762(16) 0.0104(6) Uani 1 1 d . . . . .
H27 H 0.429214 0.049726 0.926463 0.012 Uiso 1 1 calc R . . . .
C19 C 0.3400(2) 0.7722(2) 0.91625(16) 0.0103(6) Uani 1 1 d D . . . .
H19 H 0.327619 0.838327 0.914530 0.012 Uiso 1 1 calc R . . . .
C54 C 0.3939(2) 1.0791(2) 0.42068(15) 0.0085(6) Uani 1 1 d . . . . .
C24 C 0.3750(2) 0.3098(2) 0.93066(15) 0.0072(6) Uani 1 1 d . . . . .
C22 C 0.3788(2) 0.5789(2) 0.92443(15) 0.0077(6) Uani 1 1 d . . . . .
C28 C 0.3170(3) 0.1325(2) 0.94196(15) 0.0090(6) Uani 1 1 d . . . . .
C25 C 0.4690(2) 0.2899(2) 0.91610(16) 0.0092(6) Uani 1 1 d . . . . .
H25 H 0.520436 0.342143 0.906565 0.011 Uiso 1 1 calc R . . . .
C53 C 0.4697(2) 1.1493(2) 0.39835(16) 0.0098(6) Uani 1 1 d D . . . .
H53 H 0.531839 1.130152 0.388149 0.012 Uiso 1 1 calc R . . . .
C63 C 0.1521(3) 0.5844(2) 0.47849(16) 0.0103(6) Uani 1 1 d . . . . .
H63 H 0.098028 0.535342 0.488677 0.012 Uiso 1 1 calc R . . . .
C35 C 0.2504(2) 0.8897(2) 0.74334(15) 0.0114(6) Uani 1 1 d D . . . .
H35 H 0.299194 0.889790 0.789975 0.014 Uiso 1 1 calc R . . . .
C43 C -0.2090(3) 0.8597(2) 0.27988(17) 0.0111(6) Uani 1 1 d . . . . .
H43 H -0.265147 0.854949 0.235270 0.013 Uiso 1 1 calc R . . . .
C60 C 0.3212(3) 0.6323(2) 0.44728(15) 0.0093(6) Uani 1 1 d . . . . .
C44 C -0.0939(3) 0.8712(2) 0.28423(16) 0.0083(6) Uani 1 1 d . . . . .
C51 C 0.3641(3) 1.2747(2) 0.40710(16) 0.0120(6) Uani 1 1 d D . . . .
H51 H 0.354737 1.341410 0.402411 0.014 Uiso 1 1 calc R . . . .
C47 C 0.0566(3) 0.8855(2) 0.23357(16) 0.0114(6) Uani 1 1 d . . . . .
H47 H 0.083083 0.888500 0.193913 0.014 Uiso 1 1 calc R . . . .
C6 C 0.1264(2) 0.3953(2) 1.09775(15) 0.0067(6) Uani 1 1 d . . . . .
C55 C 0.4155(2) 0.9808(2) 0.42440(15) 0.0075(6) Uani 1 1 d . . . . .
H55 H 0.482677 0.970319 0.416205 0.009 Uiso 1 1 calc R . . . .
C34 C 0.2950(3) 0.9043(2) 0.68833(17) 0.0119(6) Uani 1 1 d . . . . .
H34 H 0.374179 0.914930 0.697884 0.014 Uiso 1 1 calc R . . . .
C23 C 0.4072(2) 0.4828(2) 0.92607(15) 0.0083(6) Uani 1 1 d . . . . .
H23 H 0.477154 0.476819 0.919958 0.010 Uiso 1 1 calc R . . . .
C40 C -0.0451(2) 0.8748(2) 0.41335(15) 0.0070(6) Uani 1 1 d . . . . .
C9 C -0.1484(2) 0.3613(2) 0.90133(16) 0.0086(6) Uani 1 1 d . . . . .
H9 H -0.171114 0.362265 0.942438 0.010 Uiso 1 1 calc R . . . .
C13 C -0.0036(2) 0.3679(2) 0.84564(16) 0.0070(6) Uani 1 1 d . . . . .
C42 C -0.2387(3) 0.8556(2) 0.34029(17) 0.0117(6) Uani 1 1 d . . . . .
H42 H -0.315962 0.847381 0.336795 0.014 Uiso 1 1 calc R . . . .
C1 C 0.2428(2) 0.4067(2) 1.10466(16) 0.0078(6) Uani 1 1 d . . . . .
C65 C 0.5504(3) 0.1227(3) 0.76035(18) 0.0173(7) Uani 1 1 d . . . . .
H65A H 0.614193 0.139053 0.803907 0.026 Uiso 1 1 calc GR . . . .
H65B H 0.483998 0.088729 0.771253 0.026 Uiso 1 1 calc GR . . . .
H65C H 0.534742 0.183658 0.738846 0.026 Uiso 1 1 calc GR . . . .
C30 C 0.1311(2) 0.1828(2) 0.96907(15) 0.0078(6) Uani 1 1 d . . . . .
H30 H 0.066579 0.199137 0.977874 0.009 Uiso 1 1 calc R . . . .
C11 C -0.1992(3) 0.3486(2) 0.77350(16) 0.0101(6) Uani 1 1 d . . . . .
H11 H -0.255317 0.341591 0.728683 0.012 Uiso 1 1 calc R . . . .
C32 C 0.2370(3) 0.0585(2) 0.95748(16) 0.0099(6) Uani 1 1 d . . . . .
H32 H 0.247371 -0.008159 0.958881 0.012 Uiso 1 1 calc R . . . .
C10 C -0.2290(3) 0.3501(2) 0.83413(16) 0.0106(6) Uani 1 1 d . . . . .
H10 H -0.306215 0.343371 0.830485 0.013 Uiso 1 1 calc R . . . .
C18 C 0.2649(2) 0.6992(2) 0.93384(15) 0.0083(6) Uani 1 1 d . . . . .
H18 H 0.201925 0.716368 0.944200 0.010 Uiso 1 1 calc R . . . .
C14 C 0.1432(2) 0.3732(2) 0.79840(15) 0.0074(6) Uani 1 1 d . . . . .
H14 H 0.221179 0.377929 0.804878 0.009 Uiso 1 1 calc R . . . .
C21 C 0.4543(2) 0.6548(2) 0.90672(16) 0.0089(6) Uani 1 1 d D . . . .
H21 H 0.520058 0.640111 0.898681 0.011 Uiso 1 1 calc R . . . .
C12 C -0.0846(2) 0.3576(2) 0.77821(16) 0.0081(6) Uani 1 1 d . . . . .
C48 C -0.0557(3) 0.8761(2) 0.22486(16) 0.0109(6) Uani 1 1 d . . . . .
H48 H -0.107947 0.872837 0.178925 0.013 Uiso 1 1 calc R . . . .

loop_
_atom_site_aniso_label
_atom_site_aniso_U_11
_atom_site_aniso_U_22
_atom_site_aniso_U_33
_atom_site_aniso_U_23
_atom_site_aniso_U_13
_atom_site_aniso_U_12
I3 0.0037(5) 0.0063(4) 0.0023(3) -0.0013(3) 0.0018(3) -0.0020(3)
I1A 0.0164(18) 0.0195(16) 0.0098(10) -0.0065(10) -0.0066(12) 0.0058(13)
I2A 0.00830(18) 0.0076(7) 0.0076(4) 0.0000(5) 0.0017(2) -0.0006(4)
I4A 0.0079(3) 0.0079(3) 0.0087(3) 0.0002(3) 0.0017(2) 0.0016(3)
I1 0.0071(4) 0.0110(4) 0.0051(3) -0.0011(2) 0.0025(3) 0.0003(3)
I4 0.0072(2) 0.0079(3) 0.0081(2) 0.0005(2) 0.00277(15) 0.0015(2)
I3A 0.0185(7) 0.0138(6) 0.0116(5) -0.0060(4) -0.0056(4) 0.0034(5)
I2 0.00790(11) 0.0076(6) 0.0074(3) -0.0003(4) 0.00231(17) -0.0002(3)
Fe2 0.00361(19) 0.0085(2) 0.0063(2) 0.00219(16) 0.00218(16) 0.00126(16)
Fe1 0.00346(19) 0.0073(2) 0.0043(2) 0.00066(15) 0.00156(15) 0.00159(16)
O8 0.0264(14) 0.0225(14) 0.0106(12) 0.0021(10) 0.0064(10) 0.0111(11)
O14 0.0119(11) 0.0115(12) 0.0170(12) -0.0036(9) 0.0016(9) 0.0010(9)
O4 0.0109(11) 0.0096(11) 0.0107(11) 0.0010(8) 0.0068(9) 0.0029(9)
O10 0.0112(11) 0.0134(12) 0.0117(11) 0.0003(9) 0.0060(9) 0.0021(9)
O13 0.0139(11) 0.0110(12) 0.0144(12) -0.0020(9) 0.0030(9) 0.0018(9)
O3 0.0080(10) 0.0134(12) 0.0101(11) 0.0017(9) 0.0000(8) 0.0000(9)
O11 0.0111(11) 0.0142(12) 0.0100(11) -0.0024(9) 0.0032(9) 0.0009(9)
O7 0.0120(11) 0.0147(12) 0.0116(11) -0.0012(9) 0.0072(9) 0.0026(9)
O5 0.0095(11) 0.0151(12) 0.0094(11) -0.0006(9) 0.0029(9) 0.0012(9)
O6 0.0081(11) 0.0215(13) 0.0172(12) -0.0002(10) 0.0022(9) 0.0067(9)
O1 0.0069(10) 0.0113(11) 0.0065(10) 0.0009(8) 0.0030(8) 0.0014(8)
O12 0.0073(11) 0.0202(13) 0.0210(13) 0.0023(10) 0.0028(9) 0.0061(9)
O9 0.0164(12) 0.0183(13) 0.0110(11) 0.0018(9) 0.0063(9) 0.0072(10)
O2 0.0066(10) 0.0092(11) 0.0082(10) 0.0011(8) 0.0046(8) 0.0024(8)
N7 0.0064(12) 0.0072(12) 0.0056(12) -0.0006(9) 0.0019(9) 0.0010(10)
N6 0.0072(12) 0.0079(13) 0.0078(12) 0.0021(10) 0.0021(10) -0.0003(10)
N9 0.0073(12) 0.0091(13) 0.0080(13) 0.0032(10) 0.0034(10) 0.0014(10)
N3 0.0070(12) 0.0090(13) 0.0033(12) 0.0004(9) 0.0007(9) 0.0027(10)
N10 0.0083(12) 0.0059(12) 0.0098(13) 0.0026(10) 0.0051(10) -0.0001(10)
N4 0.0059(12) 0.0102(13) 0.0052(12) -0.0001(10) 0.0015(9) 0.0025(10)
N2 0.0067(12) 0.0064(12) 0.0059(12) 0.0005(9) 0.0022(9) 0.0015(10)
N5 0.0055(12) 0.0045(12) 0.0079(12) 0.0004(9) 0.0009(10) 0.0014(9)
N8 0.0066(12) 0.0098(13) 0.0061(12) 0.0012(10) 0.0007(10) 0.0026(10)
N1 0.0057(12) 0.0068(12) 0.0064(12) 0.0013(9) 0.0013(9) 0.0013(10)
C56 0.0090(14) 0.0087(15) 0.0050(14) 0.0001(11) 0.0021(11) 0.0019(11)
C20 0.0080(14) 0.0102(15) 0.0062(14) 0.0001(11) 0.0023(11) -0.0026(12)
C62 0.0072(14) 0.0126(16) 0.0077(15) 0.0003(12) 0.0027(11) 0.0020(12)
C64 0.0134(15) 0.0098(15) 0.0080(15) 0.0008(11) 0.0024(12) 0.0036(12)
C37 0.0080(14) 0.0098(15) 0.0099(15) -0.0016(12) 0.0003(12) 0.0024(12)
C4 0.0125(15) 0.0086(15) 0.0074(15) 0.0003(11) 0.0056(12) 0.0018(12)
C39 0.0075(14) 0.0071(15) 0.0101(15) -0.0002(11) 0.0018(12) 0.0018(11)
C36 0.0151(16) 0.0086(15) 0.0087(15) -0.0002(12) 0.0013(12) 0.0043(12)
C8 0.0079(14) 0.0066(14) 0.0066(14) 0.0016(11) 0.0012(11) 0.0013(11)
C68 0.0192(17) 0.0176(18) 0.0212(18) 0.0001(14) 0.0087(14) 0.0072(14)
C38 0.0090(14) 0.0078(15) 0.0062(14) -0.0016(11) -0.0002(11) 0.0027(11)
C46 0.0092(15) 0.0104(15) 0.0090(15) 0.0010(12) 0.0024(12) -0.0011(12)
C50 0.0133(15) 0.0124(16) 0.0090(15) 0.0003(12) 0.0033(12) 0.0048(12)
C31 0.0080(14) 0.0119(15) 0.0070(14) 0.0026(11) 0.0010(11) 0.0022(12)
C15 0.0116(15) 0.0107(15) 0.0054(14) 0.0020(11) 0.0043(12) 0.0021(12)
C58 0.0083(14) 0.0157(16) 0.0086(15) -0.0006(12) 0.0027(12) 0.0053(12)
C45 0.0098(14) 0.0042(14) 0.0065(14) 0.0010(11) 0.0017(11) 0.0014(11)
C57 0.0080(14) 0.0121(15) 0.0086(15) 0.0019(12) 0.0030(11) 0.0018(12)
C7 0.0057(14) 0.0078(14) 0.0090(15) -0.0003(11) 0.0023(11) 0.0008(11)
C41 0.0088(14) 0.0128(16) 0.0075(15) -0.0008(12) 0.0012(12) 0.0020(12)
C17 0.0060(14) 0.0116(15) 0.0038(14) -0.0016(11) -0.0003(11) 0.0015(11)
C49 0.0089(14) 0.0095(15) 0.0050(14) -0.0001(11) 0.0011(11) 0.0004(12)
C33 0.0115(15) 0.0077(15) 0.0091(15) 0.0013(11) 0.0020(12) 0.0035(12)
C67 0.0198(18) 0.0141(17) 0.027(2) 0.0001(14) 0.0101(15) 0.0050(14)
C26 0.0088(15) 0.0171(17) 0.0088(15) 0.0000(12) 0.0031(12) 0.0058(12)
C66 0.0150(16) 0.0157(17) 0.0144(17) -0.0024(13) 0.0040(13) 0.0027(13)
C59 0.0120(15) 0.0119(16) 0.0091(15) 0.0013(12) 0.0027(12) 0.0063(12)
C5 0.0085(14) 0.0099(15) 0.0090(15) -0.0001(11) 0.0032(12) 0.0037(12)
C29 0.0056(14) 0.0119(15) 0.0043(14) 0.0008(11) 0.0006(11) 0.0023(11)
C52 0.0109(15) 0.0126(16) 0.0065(15) 0.0008(12) -0.0007(12) -0.0020(12)
C3 0.0097(15) 0.0141(16) 0.0067(15) -0.0011(12) -0.0010(12) 0.0057(12)
C61 0.0063(14) 0.0114(15) 0.0056(14) 0.0012(11) 0.0032(11) 0.0034(11)
C2 0.0087(14) 0.0129(16) 0.0111(15) -0.0003(12) 0.0038(12) 0.0035(12)
C16 0.0137(15) 0.0092(15) 0.0053(14) 0.0008(11) 0.0014(12) 0.0032(12)
C27 0.0134(15) 0.0113(15) 0.0077(15) 0.0013(12) 0.0028(12) 0.0068(12)
C19 0.0105(15) 0.0107(15) 0.0083(15) 0.0010(12) 0.0013(12) 0.0014(12)
C54 0.0083(14) 0.0106(15) 0.0045(14) -0.0010(11) 0.0002(11) -0.0003(12)
C24 0.0055(13) 0.0102(15) 0.0052(14) -0.0004(11) -0.0001(11) 0.0033(11)
C22 0.0084(14) 0.0102(15) 0.0033(14) 0.0004(11) 0.0000(11) 0.0022(12)
C28 0.0106(15) 0.0134(16) 0.0027(14) 0.0000(11) 0.0001(11) 0.0049(12)
C25 0.0060(14) 0.0134(16) 0.0078(15) 0.0005(12) 0.0025(11) 0.0005(12)
C53 0.0050(14) 0.0144(16) 0.0098(15) 0.0024(12) 0.0030(11) 0.0002(12)
C63 0.0109(15) 0.0103(15) 0.0090(15) 0.0036(12) 0.0023(12) 0.0013(12)
C35 0.0150(16) 0.0102(15) 0.0052(14) -0.0018(11) -0.0031(12) 0.0046(12)
C43 0.0087(15) 0.0104(15) 0.0102(15) 0.0007(12) -0.0029(12) 0.0023(12)
C60 0.0095(14) 0.0110(15) 0.0047(14) 0.0000(11) -0.0007(11) 0.0004(12)
C44 0.0106(15) 0.0071(14) 0.0060(14) 0.0012(11) 0.0011(11) 0.0017(11)
C51 0.0153(16) 0.0100(15) 0.0094(15) 0.0014(12) 0.0013(12) 0.0032(12)
C47 0.0146(16) 0.0125(16) 0.0061(15) 0.0014(12) 0.0042(12) -0.0019(12)
C6 0.0079(14) 0.0058(14) 0.0067(14) -0.0010(11) 0.0023(11) 0.0023(11)
C55 0.0040(13) 0.0138(16) 0.0038(14) -0.0008(11) -0.0003(11) 0.0021(11)
C34 0.0083(15) 0.0111(16) 0.0134(16) -0.0022(12) -0.0007(12) 0.0022(12)
C23 0.0048(13) 0.0132(16) 0.0064(14) -0.0008(11) 0.0012(11) 0.0018(11)
C40 0.0079(14) 0.0050(14) 0.0060(14) 0.0007(11) -0.0011(11) 0.0013(11)
C9 0.0077(14) 0.0099(15) 0.0086(15) 0.0015(11) 0.0036(11) 0.0011(12)
C13 0.0059(14) 0.0048(14) 0.0098(15) 0.0013(11) 0.0017(11) 0.0008(11)
C42 0.0081(14) 0.0141(16) 0.0122(16) 0.0005(12) 0.0018(12) 0.0027(12)
C1 0.0087(14) 0.0061(14) 0.0091(15) 0.0001(11) 0.0030(11) 0.0027(11)
C65 0.0176(17) 0.0202(18) 0.0135(17) -0.0009(13) 0.0023(13) 0.0073(14)
C30 0.0074(14) 0.0106(15) 0.0055(14) 0.0008(11) 0.0014(11) 0.0026(11)
C11 0.0101(15) 0.0098(15) 0.0083(15) 0.0008(11) -0.0011(12) 0.0035(12)
C32 0.0114(15) 0.0095(15) 0.0086(15) 0.0004(11) 0.0019(12) 0.0034(12)
C10 0.0071(14) 0.0130(16) 0.0116(16) 0.0014(12) 0.0029(12) 0.0016(12)
C18 0.0068(14) 0.0113(15) 0.0075(14) 0.0009(11) 0.0030(11) 0.0021(12)
C14 0.0077(14) 0.0086(15) 0.0071(14) 0.0010(11) 0.0044(11) 0.0014(11)
C21 0.0071(14) 0.0122(15) 0.0073(14) -0.0015(11) 0.0028(11) 0.0008(12)
C12 0.0090(14) 0.0078(15) 0.0063(14) 0.0010(11) 0.0012(11) 0.0009(11)
C48 0.0141(15) 0.0097(15) 0.0051(14) 0.0012(11) -0.0012(12) -0.0002(12)

loop_
_atom_type_symbol
_atom_type_description
_atom_type_scat_dispersion_real
_atom_type_scat_dispersion_imag
_atom_type_scat_source
C C 0.0033 0.0016 'International Tables Vol C Tables 4.2.6.8 and 6.1.1.4'
H H 0.0000 0.0000 'International Tables Vol C Tables 4.2.6.8 and 6.1.1.4'
Fe Fe 0.3463 0.8444 'International Tables Vol C Tables 4.2.6.8 and 6.1.1.4'
I I -0.4742 1.8119 'International Tables Vol C Tables 4.2.6.8 and 6.1.1.4'
N N 0.0061 0.0033 'International Tables Vol C Tables 4.2.6.8 and 6.1.1.4'
O O 0.0106 0.0060 'International Tables Vol C Tables 4.2.6.8 and 6.1.1.4'

loop_
_exptl_crystal_face_index_h
_exptl_crystal_face_index_k
_exptl_crystal_face_index_l
_exptl_crystal_face_perp_dist
1 -16 -14 0.1039
-1 16 14 0.1090
13 10 -10 0.1436
-15 -6 16 0.1913
0 -12 22 0.1232
-5 12 -19 0.1081
17 -5 0 0.0873
-15 8 -6 0.1500
13 6 6 0.1053
-2 2 27 0.1412
-7 -5 -18 0.1422
-6 15 -15 0.1058
-16 10 15 0.1965
-1 19 -3 0.1222
-1 -13 -18 0.1021
0 -16 16 0.0995
-4 17 -13 0.1024
-16 11 3 0.1614
8 -17 9 0.1086
-1 -17 15 0.0894
17 -9 -8 0.1151

loop_
_geom_angle_atom_site_label_1
_geom_angle_atom_site_label_2
_geom_angle_atom_site_label_3
_geom_angle
_geom_angle_site_symmetry_1
_geom_angle_site_symmetry_3
_geom_angle_publ_flag
O4 Fe2 N7 89.27(9) . . ?
O4 Fe2 N6 88.27(10) . . ?
O4 Fe2 N5 99.65(9) . . ?
O4 Fe2 N8 166.23(9) . . ?
O3 Fe2 O4 95.21(10) . . ?
O3 Fe2 N7 100.73(9) . . ?
O3 Fe2 N6 166.14(9) . . ?
O3 Fe2 N5 88.75(9) . . ?
O3 Fe2 N8 90.20(10) . . ?
N7 Fe2 N6 92.71(10) . . ?
N7 Fe2 N8 77.27(10) . . ?
N5 Fe2 N7 166.39(10) . . ?
N5 Fe2 N6 77.43(10) . . ?
N5 Fe2 N8 93.10(10) . . ?
N8 Fe2 N6 89.47(10) . . ?
O1 Fe1 O2 93.70(9) . . ?
O1 Fe1 N3 88.11(10) . . ?
O1 Fe1 N4 88.50(10) . . ?
O1 Fe1 N2 176.97(10) . . ?
O1 Fe1 N1 94.74(10) . . ?
O2 Fe1 N3 94.90(10) . . ?
O2 Fe1 N4 176.69(10) . . ?
O2 Fe1 N2 88.21(10) . . ?
O2 Fe1 N1 87.70(10) . . ?
N3 Fe1 N4 82.70(10) . . ?
N3 Fe1 N2 94.07(10) . . ?
N3 Fe1 N1 176.02(11) . . ?
N4 Fe1 N2 89.69(10) . . ?
N1 Fe1 N4 94.58(10) . . ?
N1 Fe1 N2 82.98(10) . . ?
C49 O4 Fe2 132.6(2) . . ?
C33 O3 Fe2 132.8(2) . . ?
C1 O1 Fe1 125.96(19) . . ?
C17 O2 Fe1 126.15(19) . . ?
C56 N7 Fe2 115.95(19) . . ?
C55 N7 Fe2 124.6(2) . . ?
C55 N7 C56 119.5(3) . . ?
C46 N6 Fe2 126.5(2) . . ?
C46 N6 C45 118.9(3) . . ?
C45 N6 Fe2 114.34(19) . . ?
O5 N9 O7 118.8(2) . . ?
O6 N9 O7 120.0(2) . . ?
O6 N9 O5 121.2(3) . . ?
C24 N3 Fe1 114.28(19) . . ?
C23 N3 Fe1 125.5(2) . . ?
C23 N3 C24 120.2(3) . . ?
O11 N10 O10 119.1(2) . . ?
O12 N10 O10 119.9(2) . . ?
O12 N10 O11 121.1(3) . . ?
C29 N4 Fe1 113.2(2) . . ?
C30 N4 Fe1 128.2(2) . . ?
C30 N4 C29 118.6(3) . . ?
C13 N2 Fe1 112.51(19) . . ?
C14 N2 Fe1 128.3(2) . . ?
C14 N2 C13 119.1(3) . . ?
C39 N5 Fe2 125.0(2) . . ?
C39 N5 C40 119.7(3) . . ?
C40 N5 Fe2 115.36(19) . . ?
C62 N8 Fe2 126.4(2) . . ?
C62 N8 C61 118.4(3) . . ?
C61 N8 Fe2 115.2(2) . . ?
C8 N1 Fe1 113.89(19) . . ?
C7 N1 Fe1 125.7(2) . . ?
C7 N1 C8 120.4(3) . . ?
N7 C56 C61 114.5(3) . . ?
C57 C56 N7 127.2(3) . . ?
C57 C56 C61 118.3(3) . . ?
C19 C20 I2A 124.0(3) . . ?
C19 C20 I2 120.1(3) . . ?
C21 C20 I2A 115.8(3) . . ?
C21 C20 I2 119.7(3) . . ?
C21 C20 C19 120.2(3) . . ?
N8 C62 C63 123.0(3) . . ?
C63 C64 C60 119.9(3) . . ?
C36 C37 C38 120.5(3) . . ?
C5 C4 I1A 116.1(4) . . ?
C5 C4 I1 121.0(2) . . ?
C5 C4 C3 119.0(3) . . ?
C3 C4 I1A 124.7(4) . . ?
C3 C4 I1 119.9(2) . . ?
N5 C39 C38 126.0(3) . . ?
C37 C36 I3 119.2(2) . . ?
C37 C36 I3A 123.2(2) . . ?
C37 C36 C35 120.40(18) . . ?
C35 C36 I3 120.3(2) . . ?
C35 C36 I3A 116.3(2) . . ?
C9 C8 N1 127.1(3) . . ?
C9 C8 C13 119.5(3) . . ?
C13 C8 N1 113.4(3) . . ?
C37 C38 C39 116.4(3) . . ?
C37 C38 C33 119.9(3) . . ?
C33 C38 C39 123.8(3) . . ?
N6 C46 C47 122.9(3) . . ?
C51 C50 C49 121.1(3) . . ?
C32 C31 C30 119.8(3) . . ?
C16 C15 C14 119.3(3) . . ?
C59 C58 C57 121.2(3) . . ?
N6 C45 C44 121.7(3) . . ?
N6 C45 C40 117.8(3) . . ?
C44 C45 C40 120.6(3) . . ?
C56 C57 C58 120.9(3) . . ?
N1 C7 C6 124.6(3) . . ?
C40 C41 C42 119.8(3) . . ?
O2 C17 C22 124.9(3) . . ?
O2 C17 C18 117.7(3) . . ?
C18 C17 C22 117.4(3) . . ?
O4 C49 C50 119.2(3) . . ?
O4 C49 C54 122.6(3) . . ?
C50 C49 C54 118.2(3) . . ?
O3 C33 C38 122.7(3) . . ?
O3 C33 C34 119.7(3) . . ?
C34 C33 C38 117.6(3) . . ?
C27 C26 C25 121.1(3) . . ?
C58 C59 C60 119.8(3) . . ?
C4 C5 C6 120.8(3) . . ?
N4 C29 C24 116.2(3) . . ?
N4 C29 C28 122.4(3) . . ?
C28 C29 C24 121.4(3) . . ?
C53 C52 I4A 124.9(3) . . ?
C53 C52 I4 117.5(2) . . ?
C53 C52 C51 122.0(3) . . ?
C51 C52 I4A 113.1(3) . . ?
C51 C52 I4 120.5(2) . . ?
C2 C3 C4 121.2(3) . . ?
N8 C61 C56 117.0(3) . . ?
N8 C61 C60 122.1(3) . . ?
C60 C61 C56 120.9(3) . . ?
C3 C2 C1 121.5(3) . . ?
C15 C16 C12 120.1(3) . . ?
C26 C27 C28 120.2(3) . . ?
C18 C19 C20 120.2(3) . . ?
C49 C54 C55 124.2(3) . . ?
C53 C54 C49 119.4(3) . . ?
C53 C54 C55 116.4(3) . . ?
C29 C24 N3 113.5(3) . . ?
C25 C24 N3 127.7(3) . . ?
C25 C24 C29 118.8(3) . . ?
C17 C22 C23 124.1(3) . . ?
C17 C22 C21 120.2(3) . . ?
C21 C22 C23 115.7(3) . . ?
C29 C28 C27 118.3(3) . . ?
C29 C28 C32 117.1(3) . . ?
C27 C28 C32 124.6(3) . . ?
C24 C25 C26 120.2(3) . . ?
C52 C53 C54 119.8(3) . . ?
C64 C63 C62 119.3(3) . . ?
C34 C35 C36 120.5(3) . . ?
C42 C43 C44 119.7(3) . . ?
C59 C60 C64 123.9(3) . . ?
C61 C60 C64 117.3(3) . . ?
C61 C60 C59 118.8(3) . . ?
C45 C44 C43 118.7(3) . . ?
C48 C44 C45 117.7(3) . . ?
C48 C44 C43 123.6(3) . . ?
C50 C51 C52 119.5(3) . . ?
C48 C47 C46 119.0(3) . . ?
C5 C6 C7 116.1(3) . . ?
C5 C6 C1 120.5(3) . . ?
C1 C6 C7 123.4(3) . . ?
N7 C55 C54 126.2(3) . . ?
C35 C34 C33 121.1(3) . . ?
N3 C23 C22 124.4(3) . . ?
C45 C40 N5 114.8(3) . . ?
C41 C40 N5 125.8(3) . . ?
C41 C40 C45 119.4(3) . . ?
C8 C9 C10 119.6(3) . . ?
N2 C13 C8 117.1(3) . . ?
N2 C13 C12 122.1(3) . . ?
C12 C13 C8 120.8(3) . . ?
C43 C42 C41 121.9(3) . . ?
O1 C1 C2 117.6(3) . . ?
O1 C1 C6 125.3(3) . . ?
C2 C1 C6 117.1(3) . . ?
N4 C30 C31 122.4(3) . . ?
C10 C11 C12 119.6(3) . . ?
C31 C32 C28 119.7(3) . . ?
C11 C10 C9 121.8(3) . . ?
C19 C18 C17 121.3(3) . . ?
N2 C14 C15 122.4(3) . . ?
C20 C21 C22 120.5(3) . . ?
C13 C12 C16 117.0(3) . . ?
C13 C12 C11 118.6(3) . . ?
C11 C12 C16 124.4(3) . . ?
C47 C48 C44 119.9(3) . . ?

loop_
_geom_bond_atom_site_label_1
_geom_bond_atom_site_label_2
_geom_bond_distance
_geom_bond_site_symmetry_2
_geom_bond_publ_flag
I3 C36 2.0969(10) . ?
I1A C4 2.110(5) . ?
I2A C20 2.072(6) . ?
I4A C52 2.0859(10) . ?
I1 C4 2.079(3) . ?
I4 C52 2.133(3) . ?
I3A C36 2.0828(10) . ?
I2 C20 2.113(4) . ?
Fe2 O4 1.914(2) . ?
Fe2 O3 1.913(2) . ?
Fe2 N7 2.100(2) . ?
Fe2 N6 2.150(3) . ?
Fe2 N5 2.100(2) . ?
Fe2 N8 2.131(3) . ?
Fe1 O1 1.883(2) . ?
Fe1 O2 1.884(2) . ?
Fe1 N3 1.947(2) . ?
Fe1 N4 1.978(3) . ?
Fe1 N2 1.987(2) . ?
Fe1 N1 1.947(2) . ?
O8 C65 1.410(4) . ?
O14 C68 1.429(4) . ?
O4 C49 1.317(4) . ?
O10 N10 1.268(3) . ?
O13 C67 1.425(4) . ?
O3 C33 1.315(4) . ?
O11 N10 1.256(3) . ?
O7 N9 1.267(3) . ?
O5 N9 1.252(3) . ?
O6 N9 1.246(3) . ?
O1 C1 1.315(4) . ?
O12 N10 1.242(3) . ?
O9 C66 1.414(4) . ?
O2 C17 1.321(4) . ?
N7 C56 1.418(4) . ?
N7 C55 1.303(4) . ?
N6 C46 1.324(4) . ?
N6 C45 1.370(4) . ?
N3 C24 1.417(4) . ?
N3 C23 1.298(4) . ?
N4 C29 1.381(4) . ?
N4 C30 1.327(4) . ?
N2 C13 1.376(4) . ?
N2 C14 1.321(4) . ?
N5 C39 1.309(4) . ?
N5 C40 1.431(4) . ?
N8 C62 1.327(4) . ?
N8 C61 1.376(4) . ?
N1 C8 1.424(4) . ?
N1 C7 1.293(4) . ?
C56 C57 1.380(4) . ?
C56 C61 1.428(4) . ?
C20 C19 1.394(4) . ?
C20 C21 1.368(4) . ?
C62 C63 1.406(4) . ?
C64 C63 1.361(4) . ?
C64 C60 1.418(4) . ?
C37 C36 1.366(4) . ?
C37 C38 1.419(4) . ?
C4 C5 1.379(4) . ?
C4 C3 1.409(4) . ?
C39 C38 1.431(4) . ?
C36 C35 1.390(4) . ?
C8 C9 1.381(4) . ?
C8 C13 1.412(4) . ?
C38 C33 1.425(4) . ?
C46 C47 1.410(4) . ?
C50 C49 1.409(4) . ?
C50 C51 1.381(4) . ?
C31 C30 1.407(4) . ?
C31 C32 1.368(4) . ?
C15 C16 1.368(4) . ?
C15 C14 1.411(4) . ?
C58 C57 1.406(4) . ?
C58 C59 1.375(4) . ?
C45 C44 1.415(4) . ?
C45 C40 1.417(4) . ?
C7 C6 1.430(4) . ?
C41 C40 1.384(4) . ?
C41 C42 1.407(4) . ?
C17 C22 1.418(4) . ?
C17 C18 1.414(4) . ?
C49 C54 1.424(4) . ?
C33 C34 1.413(4) . ?
C26 C27 1.375(5) . ?
C26 C25 1.410(4) . ?
C59 C60 1.416(4) . ?
C5 C6 1.416(4) . ?
C29 C24 1.416(4) . ?
C29 C28 1.409(4) . ?
C52 C53 1.348(4) . ?
C52 C51 1.392(4) . ?
C3 C2 1.373(4) . ?
C61 C60 1.412(4) . ?
C2 C1 1.421(4) . ?
C16 C12 1.420(4) . ?
C27 C28 1.414(4) . ?
C19 C18 1.392(4) . ?
C54 C53 1.424(4) . ?
C54 C55 1.428(4) . ?
C24 C25 1.381(4) . ?
C22 C23 1.431(4) . ?
C22 C21 1.421(4) . ?
C28 C32 1.421(4) . ?
C35 C34 1.386(4) . ?
C43 C44 1.419(4) . ?
C43 C42 1.369(4) . ?
C44 C48 1.411(4) . ?
C47 C48 1.367(4) . ?
C6 C1 1.423(4) . ?
C9 C10 1.405(4) . ?
C13 C12 1.411(4) . ?
C11 C10 1.375(4) . ?
C11 C12 1.414(4) . ?

loop_
_exptl_oxdiff_crystal_face_indexfrac_h
_exptl_oxdiff_crystal_face_indexfrac_k
_exptl_oxdiff_crystal_face_indexfrac_l
_exptl_oxdiff_crystal_face_x
_exptl_oxdiff_crystal_face_y
_exptl_oxdiff_crystal_face_z
0.8114 -15.5845 -14.1132 0.9958 -0.0254 -0.0881
-0.6357 15.6239 13.8981 -0.9947 0.0254 0.0995
13.1297 10.4696 -9.8105 -0.3924 0.0120 0.9197
-15.0137 -5.9190 16.2552 0.0683 -0.0039 -0.9977
-0.2081 -11.9219 22.4956 -0.0226 -0.8489 -0.5281
-5.3507 11.8647 -19.3591 0.0251 0.9712 0.2370
17.0551 -4.9293 -0.0399 -0.0173 -0.7407 0.6716
-15.1084 7.6551 -6.1384 0.0216 0.8916 -0.4522
13.1408 6.1408 6.2332 -0.5899 -0.5029 0.6317
-2.0814 1.5599 27.3346 -0.6921 -0.5934 -0.4109
-7.4256 -4.7993 -18.3877 0.7457 0.6375 -0.1938
-6.3503 14.6381 -15.1947 -0.1801 0.9645 0.1932
-15.8004 9.8997 14.7237 -0.5640 0.4301 -0.7049
-1.4843 19.3181 -2.7244 -0.7448 0.5713 0.3448
-0.6484 -12.8344 -17.6381 0.9816 0.1830 -0.0553
0.0383 -16.4156 15.8219 0.3266 -0.7894 -0.5198
-3.7679 16.9554 -13.2298 -0.3614 0.8722 0.3296
-16.0666 11.0381 2.7518 -0.3233 0.7754 -0.5424
8.4599 -16.5070 8.8800 0.3829 -0.9222 -0.0544
-1.4623 -16.8068 14.7084 0.3903 -0.7144 -0.5808
17.1702 -8.6979 -8.1511 0.3369 -0.6225 0.7064
